data_7002667
loop_
_publ_author_name
'Zhang, Xiao'
'Yi, Zhihui'
'Zhao, Liyan'
'Chen, Qian'
'Gu, Xianmo'
'Xu, Jiqing'
'Wang, Xiaolin'
'Yang, Chao'
'Xu, Xianzhu'
'Xia, Wujiong'

_publ_section_title
;
 Steric hindrance-dependent rational design and synthesis of three new
 Keggin-based supramolecular networks
;
_journal_issue 42
_journal_name_full 'Dalton Transactions'
_journal_page_first 9198
_journal_paper_doi 10.1039/b906313g
_journal_year 2009
_chemical_formula_sum 'C42 H160 As2 Mo16 N28 Ni7 O98 V16'
_chemical_formula_weight 5536.87
_chemical_name_systematic
;
?
;
_space_group_IT_number 14
_symmetry_cell_setting monoclinic
_symmetry_space_group_name_Hall '-P 2ybc'
_symmetry_space_group_name_H-M 'P 1 21/c 1'
_atom_sites_solution_hydrogens geom
_atom_sites_solution_primary direct
_atom_sites_solution_secondary difmap
_audit_creation_method SHELXL-97
_cell_angle_alpha 90.00
_cell_angle_beta 125.475(6)
_cell_angle_gamma 90.00
_cell_formula_units_Z 2
_cell_length_a 19.649(3)
_cell_length_b 13.590(2)
_cell_length_c 33.857(4)
_cell_measurement_reflns_used 6579
_cell_measurement_temperature 293(2)
_cell_measurement_theta_max 26.23
_cell_measurement_theta_min 2.35
_cell_volume 7362.6(19)
_computing_cell_refinement RAPID-AUTO
_computing_data_collection 'RAPID-AUTO (Rigaku, 1998)'
_computing_data_reduction RAPID-AUTO
_computing_structure_refinement 'SHELXL-97 (Sheldrick, 1997)'
_computing_structure_solution 'SHELXS-97 (Sheldrick, 1990)'
_diffrn_ambient_temperature 293(2)
_diffrn_detector_area_resol_mean 10
_diffrn_measured_fraction_theta_full 0.960
_diffrn_measured_fraction_theta_max 0.960
_diffrn_measurement_device_type RAXIS-RAPID
_diffrn_measurement_method '\w scans'
_diffrn_radiation_monochromator graphite
_diffrn_radiation_source 'fine-focus sealed tube'
_diffrn_radiation_type MoK\a
_diffrn_radiation_wavelength 0.71073
_diffrn_reflns_av_R_equivalents 0.0587
_diffrn_reflns_av_sigmaI/netI 0.0669
_diffrn_reflns_limit_h_max 23
_diffrn_reflns_limit_h_min -23
_diffrn_reflns_limit_k_max 16
_diffrn_reflns_limit_k_min -13
_diffrn_reflns_limit_l_max 40
_diffrn_reflns_limit_l_min -39
_diffrn_reflns_number 36442
_diffrn_reflns_theta_full 25.10
_diffrn_reflns_theta_max 25.10
_diffrn_reflns_theta_min 1.82
_exptl_absorpt_coefficient_mu 3.693
_exptl_absorpt_correction_T_max 0.8088
_exptl_absorpt_correction_T_min 0.3581
_exptl_absorpt_correction_type empirical
_exptl_absorpt_process_details '(ABSCOR; Higashi, 1995)'
_exptl_crystal_colour black
_exptl_crystal_density_diffrn 2.498
_exptl_crystal_density_method 'not measured'
_exptl_crystal_description block
_exptl_crystal_F_000 5388
_exptl_crystal_size_max 0.35
_exptl_crystal_size_mid 0.10
_exptl_crystal_size_min 0.06
_refine_diff_density_max 2.411
_refine_diff_density_min -1.484
_refine_diff_density_rms 0.240
_refine_ls_extinction_method none
_refine_ls_goodness_of_fit_ref 1.045
_refine_ls_hydrogen_treatment constr
_refine_ls_matrix_type full
_refine_ls_number_parameters 943
_refine_ls_number_reflns 12604
_refine_ls_number_restraints 1248
_refine_ls_restrained_S_all 1.023
_refine_ls_R_factor_all 0.1087
_refine_ls_R_factor_gt 0.0785
_refine_ls_shift/su_max 0.015
_refine_ls_shift/su_mean 0.001
_refine_ls_structure_factor_coef Fsqd
_refine_ls_weighting_details 'calc w=1/[\s^2^(Fo^2^)+(0.1365P)^2^+0.0000P] where P=(Fo^2^+2Fc^2^)/3'
_refine_ls_weighting_scheme calc
_refine_ls_wR_factor_gt 0.2116
_refine_ls_wR_factor_ref 0.2338
_reflns_number_gt 8408
_reflns_number_total 12604
_reflns_threshold_expression >2sigma(I)
_cod_data_source_file b906313g.txt
_cod_data_source_block p-1
_cod_depositor_comments
;
The following automatic conversions were performed:
'_symmetry_cell_setting' value 'Monoclinic' changed to 'monoclinic'
according to '/home/saulius/struct/CIF-dictionaries/cif_core.dic'
dictionary named 'cif_core.dic' version 2.4.1 from 2010-06-29.

Automatic conversion script
Id: cif_fix_enum 1527 2010-12-29 10:47:43Z saulius 
;
_cod_original_cell_volume 7362.6(18)
_cod_original_sg_symbol_H-M P21/c
_cod_database_code 7002667

loop_
_symmetry_equiv_pos_as_xyz
'x, y, z'
'-x, y+1/2, -z+1/2'
'-x, -y, -z'
'x, -y-1/2, z-1/2'

loop_
_atom_site_label
_atom_site_type_symbol
_atom_site_fract_x
_atom_site_fract_y
_atom_site_fract_z
_atom_site_U_iso_or_equiv
_atom_site_adp_type
_atom_site_occupancy
_atom_site_symmetry_multiplicity
_atom_site_calc_flag
_atom_site_refinement_flags
_atom_site_disorder_assembly
_atom_site_disorder_group
As1 As 0.74336(5) 0.49379(7) 0.24768(3) 0.0237(2) Uani 1 1 d . . .
Mo1 Mo 0.62664(6) 0.39265(8) 0.28948(4) 0.0415(3) Uani 1 1 d . . .
Mo2 Mo 0.55321(6) 0.62931(8) 0.16237(4) 0.0422(3) Uani 1 1 d . . .
Mo3 Mo 0.92665(7) 0.34636(8) 0.32636(4) 0.0462(3) Uani 1 1 d . . .
Mo4 Mo 0.84265(8) 0.34196(10) 0.20791(5) 0.0600(4) Uani 1 1 d . . .
Mo5 Mo 0.64631(8) 0.63509(10) 0.29116(5) 0.0594(3) Uani 1 1 d . . .
Mo6 Mo 0.53912(7) 0.38448(10) 0.16134(4) 0.0569(3) Uani 1 1 d . . .
Mo7 Mo 0.86238(7) 0.60627(9) 0.20993(4) 0.0500(3) Uani 1 1 d . . .
Mo8 Mo 0.94302(8) 0.61321(10) 0.32721(5) 0.0609(3) Uani 1 1 d . . .
Ni1 Ni 1.0000 0.5000 0.5000 0.0369(5) Uani 1 2 d S . .
Ni2 Ni 0.64781(12) 0.4784(2) 0.01416(7) 0.0919(9) Uani 1 1 d . . .
Ni3 Ni 0.07028(10) 0.47798(11) 0.23649(7) 0.0514(4) Uani 1 1 d . . .
Ni4 Ni 0.57212(9) 0.01333(10) 0.22945(6) 0.0419(4) Uani 1 1 d . . .
V1 V 0.64897(10) 0.48731(13) 0.12034(6) 0.0266(4) Uani 1 1 d . . .
V2 V 0.76575(9) 0.75766(11) 0.25032(6) 0.0242(4) Uani 1 1 d . . .
V3 V 0.73149(9) 0.22790(11) 0.24681(5) 0.0212(3) Uani 1 1 d . . .
V4 V 0.68722(11) 0.69886(14) 0.14870(6) 0.0352(4) Uani 1 1 d . . .
V5 V 0.66047(13) 0.28289(16) 0.14830(7) 0.0441(5) Uani 1 1 d . . .
V6 V 0.79952(11) 0.28674(14) 0.34624(6) 0.0369(4) Uani 1 1 d . . .
V7 V 0.82853(13) 0.70921(17) 0.34618(7) 0.0485(5) Uani 1 1 d . . .
V8 V 0.82526(9) 0.50056(11) 0.37344(5) 0.0222(4) Uani 1 1 d . . .
O1 O 0.6942(4) 0.2799(5) 0.2858(2) 0.0341(13) Uani 1 1 d U . .
O2 O 0.8749(4) 0.7394(5) 0.3103(3) 0.0393(15) Uani 1 1 d U . .
O3 O 0.6275(4) 0.2737(5) 0.1892(2) 0.0350(13) Uani 1 1 d U . .
O4 O 0.5890(4) 0.6111(5) 0.1171(2) 0.0368(14) Uani 1 1 d U . .
O5 O 0.8433(4) 0.2381(5) 0.3101(2) 0.0362(14) Uani 1 1 d U . .
O6 O 0.7410(4) 0.3945(6) 0.3568(2) 0.0378(14) Uani 1 1 d U . .
O7 O 0.5730(4) 0.3883(5) 0.1159(2) 0.0379(14) Uani 1 1 d U . .
O8 O 0.7686(4) 0.2322(5) 0.2049(2) 0.0370(14) Uani 1 1 d U . .
O9 O 0.6013(4) 0.5163(5) 0.2989(3) 0.0357(14) Uani 1 1 d U . .
O10 O 0.7987(4) 0.7316(5) 0.2051(2) 0.0339(13) Uani 1 1 d U . .
O11 O 0.7226(4) 0.7241(5) 0.2859(2) 0.0366(14) Uani 1 1 d U . .
O12 O 0.8793(5) 0.4997(5) 0.4327(3) 0.0396(16) Uani 1 1 d U . .
O13 O 0.7552(5) 0.6186(6) 0.3588(3) 0.0481(17) Uani 1 1 d U . .
O14 O 0.7914(4) 0.3871(5) 0.2552(2) 0.0342(13) Uani 1 1 d U . .
O15 O 0.6545(4) 0.7223(5) 0.1896(2) 0.0358(14) Uani 1 1 d U . .
O16 O 0.8767(4) 0.3893(5) 0.3625(2) 0.0345(13) Uani 1 1 d U . .
O17 O 0.7283(4) 0.3806(5) 0.1491(2) 0.0375(14) Uani 1 1 d U . .
O18 O 0.4903(4) 0.5127(5) 0.1387(3) 0.0377(15) Uani 1 1 d U . .
O19 O 0.7230(4) 0.5019(5) 0.2887(2) 0.0316(12) Uani 1 1 d U . .
O20 O 0.5617(4) 0.3964(5) 0.2231(2) 0.0357(13) Uani 1 1 d U . .
O21 O 0.6206(5) 0.4873(6) 0.0645(3) 0.0410(16) Uani 1 1 d U . .
O22 O 0.7406(4) 0.5832(5) 0.1500(2) 0.0372(14) Uani 1 1 d U . .
O23 O 1.0139(5) 0.2961(6) 0.3727(3) 0.0490(19) Uani 1 1 d U . .
O24 O 0.4755(5) 0.7120(6) 0.1299(3) 0.0473(19) Uani 1 1 d U . .
O25 O 0.7143(5) 0.1113(5) 0.2458(3) 0.0406(17) Uani 1 1 d U . .
O26 O 0.8881(4) 0.5912(5) 0.3622(2) 0.0383(14) Uani 1 1 d U . .
O27 O 0.5996(5) 0.7159(5) 0.3031(3) 0.0394(16) Uani 1 1 d U . .
O28 O 0.9531(4) 0.4744(5) 0.3264(3) 0.0394(14) Uani 1 1 d U . .
O29 O 0.5771(4) 0.6296(5) 0.2228(2) 0.0347(13) Uani 1 1 d U . .
O30 O 0.8059(4) 0.5871(5) 0.2551(2) 0.0338(13) Uani 1 1 d U . .
O31 O 0.6546(4) 0.4987(5) 0.1921(2) 0.0326(12) Uani 1 1 d U . .
O32 O 0.9283(4) 0.3075(5) 0.2740(3) 0.0370(14) Uani 1 1 d U . .
O33 O 0.8775(5) 0.4724(6) 0.2150(3) 0.0418(15) Uani 1 1 d U . .
O34 O 0.4535(4) 0.3180(5) 0.1294(3) 0.0387(16) Uani 1 1 d U . .
O35 O 0.9498(5) 0.6370(6) 0.2744(3) 0.0417(15) Uani 1 1 d U . .
O36 O 0.6643(6) 0.7797(7) 0.1078(3) 0.056(2) Uani 1 1 d U . .
O37 O 0.8777(5) 0.2869(6) 0.1803(3) 0.0493(19) Uani 1 1 d U . .
O38 O 0.7588(5) 0.8784(5) 0.2472(3) 0.0478(19) Uani 1 1 d U . .
O39 O 0.6249(6) 0.2003(7) 0.1075(3) 0.058(2) Uani 1 1 d U . .
O40 O 0.5739(5) 0.3238(6) 0.3030(3) 0.0417(17) Uani 1 1 d U . .
O41 O 1.0339(5) 0.6483(6) 0.3722(3) 0.051(2) Uani 1 1 d U . .
O42 O 0.9026(5) 0.6462(6) 0.1824(3) 0.052(2) Uani 1 1 d U . .
O43 O 0.8219(6) 0.2049(7) 0.3869(3) 0.057(2) Uani 1 1 d U . .
O44 O 0.8639(7) 0.7900(8) 0.3870(3) 0.073(3) Uani 1 1 d U . .
C1 C 0.6961(16) 0.2643(19) 0.0377(10) 0.180(7) Uani 1 1 d DU . .
H1A H 0.7067 0.2252 0.0647 0.216 Uiso 1 1 calc R . .
H1B H 0.7170 0.2294 0.0218 0.216 Uiso 1 1 calc R . .
C2 C 0.6035(17) 0.288(2) 0.0023(11) 0.174 Uani 1 1 d DU . .
H2 H 0.6044 0.2740 -0.0258 0.209 Uiso 1 1 calc R . .
C3 C 0.550(2) 0.196(2) -0.0069(11) 0.208(10) Uani 1 1 d DU . .
H3A H 0.5173 0.2068 0.0056 0.312 Uiso 1 1 calc R . .
H3B H 0.5858 0.1401 0.0091 0.312 Uiso 1 1 calc R . .
H3C H 0.5130 0.1832 -0.0411 0.312 Uiso 1 1 calc R . .
C4 C 0.6295(13) 0.679(2) 0.0033(10) 0.201(9) Uani 1 1 d DU . .
H4A H 0.6258 0.7047 0.0287 0.242 Uiso 1 1 calc R . .
H4B H 0.6119 0.7310 -0.0203 0.242 Uiso 1 1 calc R . .
C5 C 0.7206(14) 0.6580(17) 0.0256(9) 0.215(10) Uani 1 1 d DU . .
H5 H 0.7246 0.6386 -0.0009 0.258 Uiso 1 1 calc R . .
C6 C 0.7754(15) 0.7438(18) 0.0496(10) 0.233(12) Uani 1 1 d DU . .
H6A H 0.8293 0.7221 0.0767 0.349 Uiso 1 1 calc R . .
H6B H 0.7514 0.7871 0.0607 0.349 Uiso 1 1 calc R . .
H6C H 0.7814 0.7780 0.0269 0.349 Uiso 1 1 calc R . .
C7 C 1.0331(17) 0.7075(12) 0.4930(8) 0.125(8) Uani 1 1 d D . .
H7A H 1.0259 0.7582 0.4706 0.150 Uiso 1 1 calc R . .
H7B H 1.0852 0.7201 0.5243 0.150 Uiso 1 1 calc R . .
C8 C 1.0398(16) 0.2892(16) 0.5024(9) 0.121(7) Uani 1 1 d U . .
H8 H 1.0910 0.2943 0.5354 0.145 Uiso 1 1 calc R . .
C9 C 1.0433(16) 0.1984(17) 0.4844(8) 0.132(7) Uani 1 1 d U . .
H9A H 1.0609 0.2078 0.4635 0.198 Uiso 1 1 d R . .
H9B H 0.9891 0.1682 0.4665 0.198 Uiso 1 1 d R . .
H9C H 1.0826 0.1566 0.5110 0.198 Uiso 1 1 d R . .
C10 C -0.0347(10) 0.4505(13) 0.1349(6) 0.089(4) Uani 1 1 d DU . .
H10A H -0.0476 0.4100 0.1078 0.107 Uiso 1 1 calc R . .
H10B H -0.0862 0.4777 0.1280 0.107 Uiso 1 1 calc R . .
C11 C 0.0249(12) 0.5304(14) 0.1443(8) 0.085(4) Uani 1 1 d U . .
H11 H -0.0093 0.5818 0.1205 0.102 Uiso 1 1 calc R . .
C12 C 0.0819(16) 0.4954(16) 0.1319(11) 0.128(8) Uani 1 1 d U . .
H12A H 0.0604 0.4355 0.1135 0.192 Uiso 1 1 calc R . .
H12B H 0.1363 0.4835 0.1611 0.192 Uiso 1 1 calc R . .
H12C H 0.0858 0.5446 0.1129 0.192 Uiso 1 1 calc R . .
C13 C 0.1252(11) 0.4206(13) 0.3307(6) 0.084(4) Uani 1 1 d U . .
H13A H 0.0827 0.4377 0.3357 0.101 Uiso 1 1 calc R . .
H13B H 0.1620 0.3717 0.3547 0.101 Uiso 1 1 calc R . .
C14 C 0.1744(13) 0.5110(13) 0.3357(8) 0.089(5) Uani 1 1 d U . .
H14 H 0.2179 0.4818 0.3337 0.107 Uiso 1 1 calc R . .
C15 C 0.2234(16) 0.5489(18) 0.3839(8) 0.139(8) Uani 1 1 d U . .
H15A H 0.2523 0.6069 0.3850 0.208 Uiso 1 1 calc R . .
H15B H 0.2632 0.5001 0.4055 0.208 Uiso 1 1 calc R . .
H15C H 0.1876 0.5650 0.3936 0.208 Uiso 1 1 calc R . .
C16 C 0.4700(15) 0.0504(18) 0.1287(7) 0.119(6) Uani 1 1 d U . .
H16A H 0.4158 0.0259 0.1188 0.143 Uiso 1 1 calc R . .
H16B H 0.4628 0.0924 0.1034 0.143 Uiso 1 1 calc R . .
C17 C 0.5278(16) -0.0305(18) 0.1398(8) 0.112(6) Uani 1 1 d U . .
H17 H 0.4927 -0.0790 0.1145 0.135 Uiso 1 1 calc R . .
C18 C 0.590(2) 0.0057(19) 0.1273(11) 0.164(10) Uani 1 1 d U . .
H18A H 0.6398 0.0319 0.1560 0.246 Uiso 1 1 calc R . .
H18B H 0.5636 0.0558 0.1028 0.246 Uiso 1 1 calc R . .
H18C H 0.6047 -0.0489 0.1156 0.246 Uiso 1 1 calc R . .
C19 C 0.6308(12) 0.0660(14) 0.3222(6) 0.095(5) Uani 1 1 d U . .
H19A H 0.5924 0.0557 0.3310 0.114 Uiso 1 1 calc R . .
H19B H 0.6727 0.1128 0.3450 0.114 Uiso 1 1 calc R . .
C20 C 0.6737(14) -0.0307(15) 0.3274(6) 0.098(5) Uani 1 1 d U . .
H20 H 0.7216 -0.0042 0.3290 0.117 Uiso 1 1 calc R . .
C21 C 0.7184(13) -0.0702(15) 0.3752(7) 0.105(6) Uani 1 1 d U . .
H21A H 0.6808 -0.0792 0.3844 0.158 Uiso 1 1 calc R . .
H21B H 0.7621 -0.0256 0.3975 0.158 Uiso 1 1 calc R . .
H21C H 0.7423 -0.1325 0.3761 0.158 Uiso 1 1 calc R . .
N1 N 0.7332(11) 0.3610(15) 0.0534(6) 0.129(5) Uani 1 1 d DU . .
H1C H 0.7755 0.3656 0.0502 0.155 Uiso 1 1 calc R . .
H1D H 0.7548 0.3679 0.0851 0.155 Uiso 1 1 calc R . .
N2 N 0.5498(10) 0.3728(14) -0.0215(5) 0.110(4) Uani 1 1 d U . .
H2A H 0.5123 0.3801 -0.0146 0.131 Uiso 1 1 calc R . .
H2B H 0.5238 0.3721 -0.0539 0.131 Uiso 1 1 calc R . .
N3 N 0.5688(10) 0.5990(14) -0.0205(5) 0.114(4) Uani 1 1 d U . .
H3D H 0.5441 0.5981 -0.0527 0.136 Uiso 1 1 calc R . .
H3E H 0.5294 0.6025 -0.0148 0.136 Uiso 1 1 calc R . .
N4 N 0.7396(11) 0.5732(14) 0.0549(6) 0.131(5) Uani 1 1 d DU . .
H4C H 0.7421 0.5888 0.0816 0.157 Uiso 1 1 calc R . .
H4D H 0.7889 0.5474 0.0642 0.157 Uiso 1 1 calc R . .
N5 N 1.0330(8) 0.3821(10) 0.4776(4) 0.073(3) Uani 1 1 d U . .
H5A H 0.9948 0.3742 0.4455 0.088 Uiso 1 1 calc R . .
H5B H 1.0825 0.3947 0.4827 0.088 Uiso 1 1 calc R . .
N6 N 1.0365(8) 0.6124(9) 0.4754(4) 0.073(3) Uani 1 1 d DU . .
H6D H 1.0891 0.6010 0.4849 0.087 Uiso 1 1 calc R . .
H6E H 1.0032 0.6128 0.4428 0.087 Uiso 1 1 calc R . .
N7 N 0.0118(6) 0.3897(8) 0.1827(4) 0.059(2) Uani 1 1 d DU . .
H7C H 0.0482 0.3480 0.1834 0.070 Uiso 1 1 calc R . .
H7D H -0.0251 0.3540 0.1843 0.070 Uiso 1 1 calc R . .
N8 N 0.0535(7) 0.5718(9) 0.1903(4) 0.062(2) Uani 1 1 d U . .
H8A H 0.0159 0.6165 0.1859 0.075 Uiso 1 1 calc R . .
H8B H 0.1020 0.6036 0.2022 0.075 Uiso 1 1 calc R . .
N9 N 0.0848(7) 0.3802(8) 0.2801(4) 0.059(2) Uani 1 1 d U . .
H9D H 0.0348 0.3543 0.2694 0.071 Uiso 1 1 calc R . .
H9E H 0.1170 0.3318 0.2811 0.071 Uiso 1 1 calc R . .
N10 N 0.1264(7) 0.5653(9) 0.2903(4) 0.065(3) Uani 1 1 d U . .
H10C H 0.1609 0.6045 0.2880 0.078 Uiso 1 1 calc R . .
H10D H 0.0887 0.6036 0.2899 0.078 Uiso 1 1 calc R . .
N11 N 0.5126(6) 0.1039(7) 0.1758(4) 0.051(2) Uani 1 1 d U . .
H11A H 0.4744 0.1369 0.1773 0.061 Uiso 1 1 calc R . .
H11B H 0.5486 0.1480 0.1777 0.061 Uiso 1 1 calc R . .
N12 N 0.5552(8) -0.0811(8) 0.1832(4) 0.067(3) Uani 1 1 d U . .
H12D H 0.6032 -0.1132 0.1943 0.080 Uiso 1 1 calc R . .
H12E H 0.5166 -0.1254 0.1777 0.080 Uiso 1 1 calc R . .
N13 N 0.5862(6) 0.1076(7) 0.2753(4) 0.047(2) Uani 1 1 d U . .
H13C H 0.6142 0.1601 0.2754 0.056 Uiso 1 1 calc R . .
H13D H 0.5358 0.1282 0.2667 0.056 Uiso 1 1 calc R . .
N14 N 0.6351(7) -0.0762(8) 0.2837(4) 0.061(3) Uani 1 1 d U . .
H14A H 0.6003 -0.1225 0.2816 0.074 Uiso 1 1 calc R . .
H14B H 0.6738 -0.1068 0.2819 0.074 Uiso 1 1 calc R . .
O1W O 0.7168(7) 0.6906(9) 0.4209(4) 0.093(3) Uani 1 1 d U . .
O2W O 0.6918(8) 0.3200(10) 0.4169(4) 0.103(3) Uani 1 1 d U . .
O3W O 0.1299(13) 0.4718(14) 0.4371(6) 0.156(7) Uani 1 1 d . . .
O4W O 0.7762(14) 0.352(2) 0.9669(8) 0.254(13) Uani 1 1 d . . .
O5W O 0.6697(11) 0.4740(19) -0.0423(6) 0.193(11) Uani 1 1 d . . .

loop_
_atom_site_aniso_label
_atom_site_aniso_U_11
_atom_site_aniso_U_22
_atom_site_aniso_U_33
_atom_site_aniso_U_23
_atom_site_aniso_U_13
_atom_site_aniso_U_12
As1 0.0224(5) 0.0279(5) 0.0244(5) 0.0007(4) 0.0156(4) 0.0005(4)
Mo1 0.0404(6) 0.0493(6) 0.0413(6) 0.0001(5) 0.0274(5) -0.0035(5)
Mo2 0.0395(6) 0.0490(6) 0.0386(5) 0.0037(4) 0.0230(5) 0.0076(4)
Mo3 0.0382(6) 0.0462(6) 0.0532(6) 0.0033(5) 0.0260(5) 0.0048(5)
Mo4 0.0584(8) 0.0637(8) 0.0698(8) 0.0012(6) 0.0440(7) 0.0059(6)
Mo5 0.0582(7) 0.0673(8) 0.0586(7) 0.0002(6) 0.0373(6) 0.0067(6)
Mo6 0.0500(7) 0.0683(8) 0.0543(7) -0.0005(6) 0.0313(6) -0.0023(6)
Mo7 0.0491(6) 0.0529(7) 0.0591(7) -0.0020(5) 0.0378(6) -0.0063(5)
Mo8 0.0517(7) 0.0588(8) 0.0682(8) 0.0008(6) 0.0325(6) -0.0043(6)
Ni1 0.0351(11) 0.0461(12) 0.0252(9) 0.0027(8) 0.0151(8) 0.0014(9)
Ni2 0.0518(11) 0.190(3) 0.0378(10) 0.0058(12) 0.0282(9) 0.0055(13)
Ni3 0.0467(9) 0.0339(8) 0.0879(13) -0.0003(8) 0.0473(10) -0.0013(7)
Ni4 0.0416(9) 0.0341(8) 0.0597(10) -0.0022(7) 0.0348(8) -0.0001(6)
V1 0.0253(8) 0.0400(10) 0.0182(8) -0.0015(7) 0.0147(7) -0.0010(7)
V2 0.0220(8) 0.0180(8) 0.0358(9) -0.0018(7) 0.0186(7) 0.0001(6)
V3 0.0183(7) 0.0161(8) 0.0332(8) -0.0013(6) 0.0173(7) -0.0001(6)
V4 0.0387(10) 0.0380(10) 0.0349(9) 0.0075(8) 0.0248(8) 0.0025(8)
V5 0.0456(12) 0.0485(12) 0.0462(11) -0.0069(9) 0.0312(10) -0.0035(9)
V6 0.0348(10) 0.0383(10) 0.0363(10) 0.0062(8) 0.0198(8) 0.0015(8)
V7 0.0467(12) 0.0536(13) 0.0446(11) -0.0030(10) 0.0262(10) -0.0025(10)
V8 0.0191(8) 0.0321(9) 0.0121(7) 0.0015(6) 0.0071(6) -0.0020(6)
O1 0.029(3) 0.043(3) 0.033(2) 0.000(2) 0.020(2) 0.000(2)
O2 0.037(3) 0.039(3) 0.046(3) 0.000(3) 0.026(2) 0.000(3)
O3 0.034(3) 0.039(3) 0.039(3) -0.002(2) 0.025(2) 0.001(2)
O4 0.038(3) 0.044(3) 0.033(2) 0.000(2) 0.023(2) -0.002(2)
O5 0.032(3) 0.038(3) 0.042(3) 0.001(2) 0.023(2) -0.002(2)
O6 0.035(3) 0.048(3) 0.032(3) 0.003(2) 0.021(2) -0.001(2)
O7 0.039(3) 0.049(3) 0.033(3) -0.004(2) 0.025(2) -0.002(2)
O8 0.039(3) 0.040(3) 0.045(3) -0.004(3) 0.031(2) 0.000(3)
O9 0.037(3) 0.047(3) 0.033(3) -0.004(2) 0.026(2) 0.001(3)
O10 0.036(3) 0.036(3) 0.039(3) 0.002(2) 0.027(2) -0.003(2)
O11 0.034(3) 0.043(3) 0.038(3) -0.002(2) 0.024(2) 0.002(2)
O12 0.035(3) 0.048(4) 0.029(3) 0.001(3) 0.015(3) -0.002(3)
O13 0.045(3) 0.053(3) 0.038(3) -0.004(3) 0.019(2) 0.001(3)
O14 0.033(2) 0.039(2) 0.035(2) 0.002(2) 0.0225(19) 0.003(2)
O15 0.036(3) 0.041(3) 0.036(3) 0.003(2) 0.024(2) 0.000(2)
O16 0.032(2) 0.040(3) 0.036(2) -0.001(2) 0.022(2) -0.002(2)
O17 0.035(3) 0.047(3) 0.039(3) 0.001(2) 0.026(2) 0.000(2)
O18 0.036(3) 0.043(3) 0.034(3) -0.001(3) 0.020(2) -0.004(3)
O19 0.031(2) 0.040(2) 0.032(2) -0.003(2) 0.0234(19) -0.001(2)
O20 0.033(2) 0.043(3) 0.036(2) -0.004(2) 0.023(2) 0.002(2)
O21 0.044(3) 0.050(4) 0.030(3) 0.000(3) 0.022(3) -0.006(3)
O22 0.031(3) 0.043(3) 0.039(3) -0.004(2) 0.022(2) -0.002(2)
O23 0.035(4) 0.050(4) 0.054(4) 0.014(4) 0.021(3) 0.008(3)
O24 0.041(4) 0.052(4) 0.045(4) 0.003(4) 0.023(3) 0.001(3)
O25 0.049(4) 0.026(4) 0.056(4) -0.007(3) 0.036(3) -0.005(3)
O26 0.038(3) 0.042(3) 0.037(3) -0.004(2) 0.023(2) -0.001(2)
O27 0.044(4) 0.042(4) 0.042(4) 0.001(3) 0.031(3) -0.001(3)
O28 0.034(3) 0.043(3) 0.042(3) -0.002(2) 0.022(2) -0.001(2)
O29 0.034(2) 0.043(3) 0.034(2) -0.003(2) 0.023(2) -0.003(2)
O30 0.031(2) 0.036(2) 0.038(2) -0.001(2) 0.0217(19) -0.004(2)
O31 0.031(2) 0.040(2) 0.033(2) 0.000(2) 0.0220(19) 0.000(2)
O32 0.030(3) 0.035(3) 0.050(3) -0.004(3) 0.025(2) 0.000(2)
O33 0.035(3) 0.047(3) 0.047(3) 0.001(2) 0.026(2) 0.001(2)
O34 0.034(4) 0.042(4) 0.045(4) -0.007(3) 0.026(3) -0.002(3)
O35 0.039(3) 0.048(3) 0.046(3) -0.002(3) 0.029(2) -0.003(3)
O36 0.064(5) 0.057(5) 0.044(4) 0.010(4) 0.028(4) -0.002(4)
O37 0.040(4) 0.046(4) 0.061(4) -0.003(4) 0.029(4) -0.005(3)
O38 0.059(5) 0.023(4) 0.060(4) -0.004(3) 0.034(4) -0.003(3)
O39 0.059(5) 0.058(5) 0.051(4) -0.007(4) 0.029(4) 0.002(4)
O40 0.041(4) 0.048(4) 0.049(4) 0.001(3) 0.034(3) -0.001(3)
O41 0.053(4) 0.049(4) 0.057(4) 0.003(4) 0.035(4) 0.001(4)
O42 0.052(4) 0.054(5) 0.052(4) 0.005(4) 0.032(4) -0.007(4)
O43 0.063(5) 0.060(5) 0.048(4) 0.017(4) 0.033(4) 0.005(4)
O44 0.078(6) 0.069(5) 0.059(5) -0.012(4) 0.033(4) -0.012(5)
C1 0.154(9) 0.188(9) 0.161(9) -0.006(9) 0.070(8) -0.013(9)
C2 0.156 0.174 0.161 -0.004 0.074 0.003
C3 0.163(13) 0.198(14) 0.187(13) -0.011(13) 0.058(12) -0.005(13)
C4 0.126(12) 0.216(15) 0.148(13) 0.022(12) 0.014(11) -0.046(11)
C5 0.131(14) 0.218(17) 0.165(14) 0.016(13) 0.012(12) -0.046(13)
C6 0.138(16) 0.25(2) 0.174(16) -0.003(16) 0.014(14) -0.037(15)
C7 0.22(3) 0.067(12) 0.155(19) 0.000(13) 0.15(2) -0.010(15)
C8 0.148(16) 0.084(13) 0.130(15) 0.010(12) 0.080(13) 0.013(13)
C9 0.143(16) 0.116(15) 0.143(15) 0.006(13) 0.086(14) 0.023(14)
C10 0.067(8) 0.090(9) 0.126(11) -0.003(8) 0.064(8) -0.005(7)
C11 0.079(9) 0.079(9) 0.119(11) 0.001(8) 0.070(8) -0.002(7)
C12 0.096(12) 0.112(12) 0.144(14) 0.005(10) 0.052(11) -0.005(10)
C13 0.093(10) 0.085(9) 0.092(9) 0.027(8) 0.064(8) 0.002(7)
C14 0.096(10) 0.087(9) 0.099(9) 0.017(8) 0.064(8) -0.012(8)
C15 0.123(13) 0.121(13) 0.120(12) 0.034(11) 0.041(11) -0.014(11)
C16 0.137(13) 0.148(14) 0.081(9) 0.029(9) 0.068(10) 0.040(11)
C17 0.138(13) 0.149(14) 0.077(9) 0.015(9) 0.078(9) 0.047(11)
C18 0.146(16) 0.164(16) 0.121(13) 0.004(12) 0.043(13) 0.031(13)
C19 0.102(10) 0.097(10) 0.070(8) -0.013(8) 0.040(8) 0.015(8)
C20 0.106(10) 0.106(10) 0.059(8) -0.005(8) 0.035(8) 0.020(8)
C21 0.100(11) 0.087(11) 0.099(10) 0.017(9) 0.040(9) 0.006(9)
N1 0.097(8) 0.191(10) 0.087(7) -0.001(7) 0.045(6) 0.000(7)
N2 0.102(7) 0.175(8) 0.055(6) -0.002(6) 0.048(5) -0.008(6)
N3 0.098(7) 0.179(9) 0.055(6) 0.005(6) 0.039(6) -0.019(7)
N4 0.093(8) 0.202(10) 0.079(7) 0.006(7) 0.039(6) -0.012(8)
N5 0.068(7) 0.086(8) 0.041(5) 0.008(5) 0.018(5) 0.016(6)
N6 0.063(7) 0.090(8) 0.042(6) 0.007(5) 0.017(5) -0.003(6)
N7 0.045(5) 0.053(5) 0.090(6) 0.008(5) 0.046(4) -0.003(4)
N8 0.060(5) 0.055(5) 0.086(6) 0.001(4) 0.051(4) -0.002(4)
N9 0.050(5) 0.047(5) 0.092(6) 0.002(4) 0.048(4) 0.004(4)
N10 0.066(5) 0.058(5) 0.086(6) -0.007(5) 0.053(5) -0.015(5)
N11 0.049(5) 0.045(5) 0.076(5) -0.001(4) 0.047(4) 0.001(4)
N12 0.073(6) 0.049(5) 0.072(6) -0.016(5) 0.039(5) 0.009(5)
N13 0.050(5) 0.035(4) 0.072(5) -0.007(4) 0.045(4) 0.001(4)
N14 0.071(5) 0.043(5) 0.078(6) -0.007(4) 0.047(5) 0.007(4)
O1W 0.090(6) 0.104(7) 0.068(5) -0.003(5) 0.036(5) 0.002(6)
O2W 0.084(6) 0.120(7) 0.079(5) 0.005(5) 0.034(5) -0.001(5)
O3W 0.186(18) 0.188(17) 0.143(14) -0.053(12) 0.124(15) -0.074(14)
O4W 0.20(2) 0.34(3) 0.22(2) 0.00(2) 0.123(19) 0.15(2)
O5W 0.097(12) 0.41(3) 0.090(11) 0.029(13) 0.064(10) 0.040(15)

loop_
_atom_type_symbol
_atom_type_description
_atom_type_scat_dispersion_real
_atom_type_scat_dispersion_imag
_atom_type_scat_source
C C 0.0033 0.0016 'International Tables Vol C Tables 4.2.6.8 and 6.1.1.4'
H H 0.0000 0.0000 'International Tables Vol C Tables 4.2.6.8 and 6.1.1.4'
As As 0.0499 2.0058 'International Tables Vol C Tables 4.2.6.8 and 6.1.1.4'
Mo Mo -1.6832 0.6857 'International Tables Vol C Tables 4.2.6.8 and 6.1.1.4'
N N 0.0061 0.0033 'International Tables Vol C Tables 4.2.6.8 and 6.1.1.4'
Ni Ni 0.3393 1.1124 'International Tables Vol C Tables 4.2.6.8 and 6.1.1.4'
O O 0.0106 0.0060 'International Tables Vol C Tables 4.2.6.8 and 6.1.1.4'
V V 0.3005 0.5294 'International Tables Vol C Tables 4.2.6.8 and 6.1.1.4'

loop_
_geom_angle_atom_site_label_1
_geom_angle_atom_site_label_2
_geom_angle_atom_site_label_3
_geom_angle
_geom_angle_site_symmetry_1
_geom_angle_site_symmetry_3
_geom_angle_publ_flag
O19 As1 O31 109.9(3) . . ?
O19 As1 O14 108.7(3) . . ?
O31 As1 O14 109.6(3) . . ?
O19 As1 O30 109.6(3) . . ?
O31 As1 O30 109.5(3) . . ?
O14 As1 O30 109.5(3) . . ?
O40 Mo1 O20 104.8(3) . . ?
O40 Mo1 O9 101.2(3) . . ?
O20 Mo1 O9 97.0(3) . . ?
O40 Mo1 O6 99.0(3) . . ?
O20 Mo1 O6 152.6(3) . . ?
O9 Mo1 O6 91.6(3) . . ?
O40 Mo1 O1 97.2(3) . . ?
O20 Mo1 O1 87.8(3) . . ?
O9 Mo1 O1 159.1(3) . . ?
O6 Mo1 O1 75.7(3) . . ?
O40 Mo1 O19 167.2(3) . . ?
O20 Mo1 O19 87.8(3) . . ?
O9 Mo1 O19 74.5(3) . . ?
O6 Mo1 O19 69.4(3) . . ?
O1 Mo1 O19 85.4(3) . . ?
O40 Mo1 V6 101.7(3) . . ?
O20 Mo1 V6 120.2(2) . . ?
O9 Mo1 V6 128.7(2) . . ?
O6 Mo1 V6 39.7(2) . . ?
O1 Mo1 V6 36.03(18) . . ?
O19 Mo1 V6 73.16(17) . . ?
O24 Mo2 O29 106.0(3) . . ?
O24 Mo2 O18 99.3(4) . . ?
O29 Mo2 O18 99.1(3) . . ?
O24 Mo2 O4 99.7(3) . . ?
O29 Mo2 O4 150.6(3) . . ?
O18 Mo2 O4 90.3(3) . . ?
O24 Mo2 O15 99.0(3) . . ?
O29 Mo2 O15 86.8(3) . . ?
O18 Mo2 O15 158.4(3) . . ?
O4 Mo2 O15 75.3(3) . . ?
O24 Mo2 O31 167.9(3) . . ?
O29 Mo2 O31 85.4(3) . . ?
O18 Mo2 O31 74.7(3) . . ?
O4 Mo2 O31 70.3(3) . . ?
O15 Mo2 O31 85.1(3) . . ?
O24 Mo2 V4 103.1(3) . . ?
O29 Mo2 V4 119.0(2) . . ?
O18 Mo2 V4 127.2(2) . . ?
O4 Mo2 V4 39.2(2) . . ?
O15 Mo2 V4 36.19(19) . . ?
O31 Mo2 V4 73.53(17) . . ?
O23 Mo3 O28 104.9(4) . . ?
O23 Mo3 O32 101.8(4) . . ?
O28 Mo3 O32 96.3(3) . . ?
O23 Mo3 O5 100.7(3) . . ?
O28 Mo3 O5 151.9(3) . . ?
O32 Mo3 O5 89.6(3) . . ?
O23 Mo3 O16 98.2(3) . . ?
O28 Mo3 O16 87.8(3) . . ?
O32 Mo3 O16 157.8(3) . . ?
O5 Mo3 O16 77.1(3) . . ?
O23 Mo3 O14 169.0(3) . . ?
O28 Mo3 O14 85.9(3) . . ?
O32 Mo3 O14 74.4(3) . . ?
O5 Mo3 O14 69.2(3) . . ?
O16 Mo3 O14 84.2(2) . . ?
O23 Mo3 V6 102.2(3) . . ?
O28 Mo3 V6 121.7(2) . . ?
O32 Mo3 V6 127.0(2) . . ?
O5 Mo3 V6 39.7(2) . . ?
O16 Mo3 V6 37.5(2) . . ?
O14 Mo3 V6 73.19(16) . . ?
O37 Mo4 O33 105.3(4) . . ?
O37 Mo4 O32 100.4(3) . . ?
O33 Mo4 O32 94.3(3) . . ?
O37 Mo4 O17 98.8(3) . . ?
O33 Mo4 O17 89.7(3) . . ?
O32 Mo4 O17 158.6(3) . . ?
O37 Mo4 O8 99.3(3) . . ?
O33 Mo4 O8 153.9(3) . . ?
O32 Mo4 O8 89.8(3) . . ?
O17 Mo4 O8 77.8(3) . . ?
O37 Mo4 O14 167.3(3) . . ?
O33 Mo4 O14 86.4(3) . . ?
O32 Mo4 O14 73.1(3) . . ?
O17 Mo4 O14 86.2(3) . . ?
O8 Mo4 O14 70.1(2) . . ?
O37 Mo4 V5 103.0(3) . . ?
O33 Mo4 V5 122.9(2) . . ?
O32 Mo4 V5 127.6(2) . . ?
O17 Mo4 V5 37.2(2) . . ?
O8 Mo4 V5 40.6(2) . . ?
O14 Mo4 V5 73.87(17) . . ?
O27 Mo5 O29 102.9(3) . . ?
O27 Mo5 O9 99.4(3) . . ?
O29 Mo5 O9 94.1(3) . . ?
O27 Mo5 O11 99.9(3) . . ?
O29 Mo5 O11 87.7(3) . . ?
O9 Mo5 O11 159.7(3) . . ?
O27 Mo5 O13 99.8(3) . . ?
O29 Mo5 O13 155.5(3) . . ?
O9 Mo5 O13 91.2(3) . . ?
O11 Mo5 O13 79.4(3) . . ?
O27 Mo5 O19 168.4(3) . . ?
O29 Mo5 O19 87.0(3) . . ?
O9 Mo5 O19 73.6(3) . . ?
O11 Mo5 O19 86.3(3) . . ?
O13 Mo5 O19 71.6(3) . . ?
O27 Mo5 V7 104.7(3) . . ?
O29 Mo5 V7 120.7(2) . . ?
O9 Mo5 V7 130.7(2) . . ?
O11 Mo5 V7 36.5(2) . . ?
O13 Mo5 V7 43.0(2) . . ?
O19 Mo5 V7 74.60(17) . . ?
O34 Mo6 O20 105.7(3) . . ?
O34 Mo6 O18 98.8(3) . . ?
O20 Mo6 O18 96.1(3) . . ?
O34 Mo6 O7 100.3(3) . . ?
O20 Mo6 O7 152.4(3) . . ?
O18 Mo6 O7 89.0(3) . . ?
O34 Mo6 O3 99.6(3) . . ?
O20 Mo6 O3 87.8(3) . . ?
O18 Mo6 O3 159.4(3) . . ?
O7 Mo6 O3 78.7(3) . . ?
O34 Mo6 O31 167.9(3) . . ?
O20 Mo6 O31 84.8(3) . . ?
O18 Mo6 O31 73.6(3) . . ?
O7 Mo6 O31 70.6(3) . . ?
O3 Mo6 O31 86.7(3) . . ?
O34 Mo6 V5 104.3(3) . . ?
O20 Mo6 V5 120.6(2) . . ?
O18 Mo6 V5 127.9(2) . . ?
O7 Mo6 V5 41.5(2) . . ?
O3 Mo6 V5 37.20(19) . . ?
O31 Mo6 V5 74.50(17) . . ?
O42 Mo7 O33 106.1(4) . . ?
O42 Mo7 O35 99.8(4) . . ?
O33 Mo7 O35 97.1(3) . . ?
O42 Mo7 O10 98.8(4) . . ?
O33 Mo7 O10 152.1(3) . . ?
O35 Mo7 O10 90.7(3) . . ?
O42 Mo7 O22 99.1(3) . . ?
O33 Mo7 O22 88.5(3) . . ?
O35 Mo7 O22 157.9(3) . . ?
O10 Mo7 O22 75.2(3) . . ?
O42 Mo7 O30 166.6(4) . . ?
O33 Mo7 O30 86.7(3) . . ?
O35 Mo7 O30 74.3(3) . . ?
O10 Mo7 O30 69.7(2) . . ?
O22 Mo7 O30 84.8(3) . . ?
O42 Mo7 V4 101.7(3) . . ?
O33 Mo7 V4 121.8(2) . . ?
O35 Mo7 V4 127.1(2) . . ?
O10 Mo7 V4 38.55(19) . . ?
O22 Mo7 V4 36.6(2) . . ?
O30 Mo7 V4 73.73(17) . . ?
O41 Mo8 O35 101.3(4) . . ?
O41 Mo8 O28 103.9(4) . . ?
O35 Mo8 O28 95.2(3) . . ?
O41 Mo8 O26 99.5(3) . . ?
O35 Mo8 O26 157.6(3) . . ?
O28 Mo8 O26 87.5(3) . . ?
O41 Mo8 O2 101.8(4) . . ?
O35 Mo8 O2 89.1(3) . . ?
O28 Mo8 O2 152.5(3) . . ?
O26 Mo8 O2 78.7(3) . . ?
O41 Mo8 O30 170.7(3) . . ?
O35 Mo8 O30 73.5(3) . . ?
O28 Mo8 O30 84.4(3) . . ?
O26 Mo8 O30 84.7(3) . . ?
O2 Mo8 O30 70.8(3) . . ?
O41 Mo8 V7 103.2(3) . . ?
O35 Mo8 V7 127.2(2) . . ?
O28 Mo8 V7 122.5(2) . . ?
O26 Mo8 V7 38.3(2) . . ?
O2 Mo8 V7 40.4(2) . . ?
O30 Mo8 V7 74.94(17) . . ?
N5 Ni1 N5 179.998(4) 3_766 . ?
N5 Ni1 N6 100.0(6) 3_766 3_766 ?
N5 Ni1 N6 80.0(6) . 3_766 ?
N5 Ni1 N6 80.0(6) 3_766 . ?
N5 Ni1 N6 100.0(6) . . ?
N6 Ni1 N6 179.997(2) 3_766 . ?
N5 Ni1 O12 90.1(4) 3_766 . ?
N5 Ni1 O12 89.9(4) . . ?
N6 Ni1 O12 89.9(4) 3_766 . ?
N6 Ni1 O12 90.1(4) . . ?
N5 Ni1 O12 89.9(4) 3_766 3_766 ?
N5 Ni1 O12 90.1(4) . 3_766 ?
N6 Ni1 O12 90.1(4) 3_766 3_766 ?
N6 Ni1 O12 89.9(4) . 3_766 ?
O12 Ni1 O12 179.998(2) . 3_766 ?
N4 Ni2 O21 87.4(6) . . ?
N4 Ni2 N3 87.7(8) . . ?
O21 Ni2 N3 87.3(5) . . ?
N4 Ni2 N2 172.7(6) . . ?
O21 Ni2 N2 85.7(5) . . ?
N3 Ni2 N2 94.5(7) . . ?
N4 Ni2 N1 89.1(8) . . ?
O21 Ni2 N1 91.0(5) . . ?
N3 Ni2 N1 176.4(7) . . ?
N2 Ni2 N1 88.5(7) . . ?
N4 Ni2 O5W 93.8(8) . . ?
O21 Ni2 O5W 176.5(5) . . ?
N3 Ni2 O5W 89.4(7) . . ?
N2 Ni2 O5W 93.3(7) . . ?
N1 Ni2 O5W 92.4(7) . . ?
N9 Ni3 N8 177.3(5) . . ?
N9 Ni3 N10 87.0(5) . . ?
N8 Ni3 N10 95.6(5) . . ?
N9 Ni3 N7 92.2(5) . . ?
N8 Ni3 N7 85.1(5) . . ?
N10 Ni3 N7 178.6(5) . . ?
N12 Ni4 N13 178.5(5) . . ?
N12 Ni4 N11 86.2(5) . . ?
N13 Ni4 N11 93.5(4) . . ?
N12 Ni4 N14 93.9(5) . . ?
N13 Ni4 N14 86.5(5) . . ?
N11 Ni4 N14 178.2(5) . . ?
O21 V1 O17 102.6(4) . . ?
O21 V1 O7 100.3(3) . . ?
O17 V1 O7 83.0(3) . . ?
O21 V1 O22 100.8(3) . . ?
O17 V1 O22 90.5(3) . . ?
O7 V1 O22 158.8(3) . . ?
O21 V1 O4 98.1(3) . . ?
O17 V1 O4 158.2(3) . . ?
O7 V1 O4 100.1(3) . . ?
O22 V1 O4 78.9(3) . . ?
O21 V1 O31 165.5(3) . . ?
O17 V1 O31 89.3(3) . . ?
O7 V1 O31 72.7(3) . . ?
O22 V1 O31 87.1(3) . . ?
O4 V1 O31 71.4(3) . . ?
O21 V1 V5 106.7(3) . . ?
O17 V1 V5 39.5(2) . . ?
O7 V1 V5 43.6(2) . . ?
O22 V1 V5 126.5(2) . . ?
O4 V1 V5 138.4(2) . . ?
O31 V1 V5 77.28(17) . . ?
O21 V1 V4 103.0(3) . . ?
O17 V1 V4 125.6(2) . . ?
O7 V1 V4 136.7(2) . . ?
O22 V1 V4 37.9(2) . . ?
O4 V1 V4 41.0(2) . . ?
O31 V1 V4 75.77(17) . . ?
V5 V1 V4 149.28(8) . . ?
O38 V2 O11 103.4(4) . . ?
O38 V2 O2 101.3(4) . . ?
O11 V2 O2 86.2(3) . . ?
O38 V2 O15 100.0(3) . . ?
O11 V2 O15 88.3(3) . . ?
O2 V2 O15 158.7(3) . . ?
O38 V2 O10 100.2(4) . . ?
O11 V2 O10 155.0(3) . . ?
O2 V2 O10 97.2(3) . . ?
O15 V2 O10 79.5(3) . . ?
O38 V2 O30 165.9(3) . . ?
O11 V2 O30 88.6(3) . . ?
O2 V2 O30 71.7(3) . . ?
O15 V2 O30 87.6(3) . . ?
O10 V2 O30 69.3(3) . . ?
O38 V2 V7 105.9(3) . . ?
O11 V2 V7 42.5(2) . . ?
O2 V2 V7 43.8(2) . . ?
O15 V2 V7 128.1(2) . . ?
O10 V2 V7 136.2(2) . . ?
O30 V2 V7 77.87(17) . . ?
O38 V2 V4 103.1(3) . . ?
O11 V2 V4 123.7(2) . . ?
O2 V2 V4 134.6(2) . . ?
O15 V2 V4 38.6(2) . . ?
O10 V2 V4 41.0(2) . . ?
O30 V2 V4 75.45(16) . . ?
V7 V2 V4 150.32(8) . . ?
O25 V3 O3 102.0(4) . . ?
O25 V3 O8 100.1(3) . . ?
O3 V3 O8 83.0(3) . . ?
O25 V3 O1 102.2(3) . . ?
O3 V3 O1 88.5(3) . . ?
O8 V3 O1 157.3(3) . . ?
O25 V3 O5 100.2(3) . . ?
O3 V3 O5 157.2(3) . . ?
O8 V3 O5 97.9(3) . . ?
O1 V3 O5 82.0(3) . . ?
O25 V3 O14 165.5(3) . . ?
O3 V3 O14 89.3(3) . . ?
O8 V3 O14 72.1(3) . . ?
O1 V3 O14 86.8(3) . . ?
O5 V3 O14 69.6(3) . . ?
O25 V3 V5 106.0(3) . . ?
O3 V3 V5 39.4(2) . . ?
O8 V3 V5 43.6(2) . . ?
O1 V3 V5 124.4(2) . . ?
O5 V3 V5 136.2(2) . . ?
O14 V3 V5 77.12(16) . . ?
O25 V3 V6 104.1(3) . . ?
O3 V3 V6 125.6(2) . . ?
O8 V3 V6 136.2(2) . . ?
O1 V3 V6 39.74(19) . . ?
O5 V3 V6 42.3(2) . . ?
O14 V3 V6 75.63(16) . . ?
V5 V3 V6 148.98(8) . . ?
O36 V4 O15 118.4(4) . . ?
O36 V4 O22 117.7(4) . . ?
O15 V4 O22 123.8(3) . . ?
O36 V4 O10 106.3(4) . . ?
O15 V4 O10 84.8(3) . . ?
O22 V4 O10 82.7(3) . . ?
O36 V4 O4 104.4(4) . . ?
O15 V4 O4 81.7(3) . . ?
O22 V4 O4 82.2(3) . . ?
O10 V4 O4 149.3(3) . . ?
O36 V4 V2 120.8(3) . . ?
O15 V4 V2 42.2(2) . . ?
O22 V4 V2 107.0(2) . . ?
O10 V4 V2 42.7(2) . . ?
O4 V4 V2 118.8(2) . . ?
O36 V4 V1 119.2(3) . . ?
O15 V4 V1 105.8(2) . . ?
O22 V4 V1 40.0(2) . . ?
O10 V4 V1 117.7(2) . . ?
O4 V4 V1 42.2(2) . . ?
V2 V4 V1 119.99(7) . . ?
O36 V4 Mo7 120.3(3) . . ?
O15 V4 Mo7 107.7(2) . . ?
O22 V4 Mo7 41.3(2) . . ?
O10 V4 Mo7 41.3(2) . . ?
O4 V4 Mo7 118.6(2) . . ?
V2 V4 Mo7 72.60(5) . . ?
V1 V4 Mo7 78.29(6) . . ?
O36 V4 Mo2 120.0(3) . . ?
O15 V4 Mo2 41.0(2) . . ?
O22 V4 Mo2 104.8(2) . . ?
O10 V4 Mo2 119.8(2) . . ?
O4 V4 Mo2 40.8(2) . . ?
V2 V4 Mo2 79.73(6) . . ?
V1 V4 Mo2 71.02(5) . . ?
Mo7 V4 Mo2 119.62(6) . . ?
O39 V5 O3 115.8(4) . . ?
O39 V5 O17 117.6(4) . . ?
O3 V5 O17 126.5(3) . . ?
O39 V5 O8 106.1(4) . . ?
O3 V5 O8 84.1(3) . . ?
O17 V5 O8 83.0(3) . . ?
O39 V5 O7 102.9(4) . . ?
O3 V5 O7 84.1(3) . . ?
O17 V5 O7 83.0(3) . . ?
O8 V5 O7 151.0(3) . . ?
O39 V5 V3 119.8(3) . . ?
O3 V5 V3 41.8(2) . . ?
O17 V5 V3 107.8(2) . . ?
O8 V5 V3 42.34(19) . . ?
O7 V5 V3 120.4(2) . . ?
O39 V5 V1 118.7(3) . . ?
O3 V5 V1 108.4(2) . . ?
O17 V5 V1 40.9(2) . . ?
O8 V5 V1 119.0(2) . . ?
O7 V5 V1 42.1(2) . . ?
V3 V5 V1 121.48(8) . . ?
O39 V5 Mo6 117.7(4) . . ?
O3 V5 Mo6 42.7(2) . . ?
O17 V5 Mo6 106.9(2) . . ?
O8 V5 Mo6 121.0(2) . . ?
O7 V5 Mo6 41.4(2) . . ?
V3 V5 Mo6 80.84(6) . . ?
V1 V5 Mo6 71.91(6) . . ?
O39 V5 Mo4 121.3(4) . . ?
O3 V5 Mo4 108.2(2) . . ?
O17 V5 Mo4 40.9(2) . . ?
O8 V5 Mo4 42.1(2) . . ?
O7 V5 Mo4 118.8(2) . . ?
V3 V5 Mo4 72.81(6) . . ?
V1 V5 Mo4 78.55(7) . . ?
Mo6 V5 Mo4 120.90(7) . . ?
O43 V6 O1 118.3(4) . . ?
O43 V6 O16 118.9(4) . . ?
O1 V6 O16 122.7(3) . . ?
O43 V6 O5 107.2(4) . . ?
O1 V6 O5 84.8(3) . . ?
O16 V6 O5 82.1(3) . . ?
O43 V6 O6 104.4(4) . . ?
O1 V6 O6 81.3(3) . . ?
O16 V6 O6 81.8(3) . . ?
O5 V6 O6 148.4(3) . . ?
O43 V6 V3 120.6(3) . . ?
O1 V6 V3 42.0(2) . . ?
O16 V6 V3 106.8(2) . . ?
O5 V6 V3 42.8(2) . . ?
O6 V6 V3 118.4(2) . . ?
O43 V6 V8 119.3(3) . . ?
O1 V6 V8 105.3(2) . . ?
O16 V6 V8 40.0(2) . . ?
O5 V6 V8 117.3(2) . . ?
O6 V6 V8 41.8(2) . . ?
V3 V6 V8 120.10(7) . . ?
O43 V6 Mo3 121.2(3) . . ?
O1 V6 Mo3 107.2(2) . . ?
O16 V6 Mo3 41.1(2) . . ?
O5 V6 Mo3 40.9(2) . . ?
O6 V6 Mo3 118.1(2) . . ?
V3 V6 Mo3 72.78(6) . . ?
V8 V6 Mo3 78.27(6) . . ?
O43 V6 Mo1 120.1(3) . . ?
O1 V6 Mo1 40.4(2) . . ?
O16 V6 Mo1 104.0(2) . . ?
O5 V6 Mo1 118.9(2) . . ?
O6 V6 Mo1 41.0(2) . . ?
V3 V6 Mo1 79.04(6) . . ?
V8 V6 Mo1 70.83(5) . . ?
Mo3 V6 Mo1 118.69(6) . . ?
O44 V7 O26 117.4(5) . . ?
O44 V7 O11 121.2(5) . . ?
O26 V7 O11 120.9(3) . . ?
O44 V7 O2 106.0(5) . . ?
O26 V7 O2 85.4(3) . . ?
O11 V7 O2 85.7(3) . . ?
O44 V7 O13 103.4(5) . . ?
O26 V7 O13 80.1(3) . . ?
O11 V7 O13 80.2(3) . . ?
O2 V7 O13 150.6(3) . . ?
O44 V7 V2 121.8(4) . . ?
O26 V7 V2 108.5(2) . . ?
O11 V7 V2 42.2(2) . . ?
O2 V7 V2 43.5(2) . . ?
O13 V7 V2 118.5(2) . . ?
O44 V7 Mo8 119.4(4) . . ?
O26 V7 Mo8 42.5(2) . . ?
O11 V7 Mo8 108.0(2) . . ?
O2 V7 Mo8 43.0(2) . . ?
O13 V7 Mo8 118.5(2) . . ?
V2 V7 Mo8 74.49(6) . . ?
O44 V7 V8 117.8(4) . . ?
O26 V7 V8 38.8(2) . . ?
O11 V7 V8 103.1(2) . . ?
O2 V7 V8 119.7(2) . . ?
O13 V7 V8 41.3(2) . . ?
V2 V7 V8 120.41(9) . . ?
Mo8 V7 V8 78.78(7) . . ?
O44 V7 Mo5 121.4(4) . . ?
O26 V7 Mo5 101.9(2) . . ?
O11 V7 Mo5 39.1(2) . . ?
O2 V7 Mo5 119.5(2) . . ?
O13 V7 Mo5 41.2(2) . . ?
V2 V7 Mo5 78.53(6) . . ?
Mo8 V7 Mo5 118.90(8) . . ?
V8 V7 Mo5 69.68(6) . . ?
O12 V8 O26 102.3(3) . . ?
O12 V8 O16 100.8(3) . . ?
O26 V8 O16 89.7(3) . . ?
O12 V8 O13 100.1(4) . . ?
O26 V8 O13 82.2(3) . . ?
O16 V8 O13 158.9(3) . . ?
O12 V8 O6 100.4(3) . . ?
O26 V8 O6 156.5(3) . . ?
O16 V8 O6 80.0(3) . . ?
O13 V8 O6 99.8(3) . . ?
O12 V8 O19 168.0(3) . . ?
O26 V8 O19 86.9(3) . . ?
O16 V8 O19 86.8(3) . . ?
O13 V8 O19 73.3(3) . . ?
O6 V8 O19 71.6(2) . . ?
O12 V8 V7 105.7(3) . . ?
O26 V8 V7 37.3(2) . . ?
O16 V8 V7 124.3(2) . . ?
O13 V8 V7 44.9(2) . . ?
O6 V8 V7 138.9(2) . . ?
O19 V8 V7 76.92(17) . . ?
O12 V8 V6 104.1(3) . . ?
O26 V8 V6 124.8(2) . . ?
O16 V8 V6 38.1(2) . . ?
O13 V8 V6 137.6(2) . . ?
O6 V8 V6 42.0(2) . . ?
O19 V8 V6 76.21(17) . . ?
V7 V8 V6 148.46(8) . . ?
V6 O1 V3 98.3(3) . . ?
V6 O1 Mo1 103.6(3) . . ?
V3 O1 Mo1 143.3(4) . . ?
V2 O2 V7 92.7(3) . . ?
V2 O2 Mo8 123.4(4) . . ?
V7 O2 Mo8 96.7(3) . . ?
V5 O3 V3 98.8(3) . . ?
V5 O3 Mo6 100.1(3) . . ?
V3 O3 Mo6 144.2(4) . . ?
V4 O4 V1 96.8(3) . . ?
V4 O4 Mo2 100.1(3) . . ?
V1 O4 Mo2 120.3(3) . . ?
V6 O5 V3 94.9(3) . . ?
V6 O5 Mo3 99.4(3) . . ?
V3 O5 Mo3 123.7(3) . . ?
V8 O6 V6 96.2(3) . . ?
V8 O6 Mo1 120.4(3) . . ?
V6 O6 Mo1 99.3(3) . . ?
V1 O7 Mo6 122.7(4) . . ?
V1 O7 V5 94.4(3) . . ?
Mo6 O7 V5 97.0(3) . . ?
V3 O8 V5 94.0(3) . . ?
V3 O8 Mo4 123.0(4) . . ?
V5 O8 Mo4 97.3(3) . . ?
Mo1 O9 Mo5 123.5(4) . . ?
V4 O10 V2 96.4(3) . . ?
V4 O10 Mo7 100.1(3) . . ?
V2 O10 Mo7 122.2(3) . . ?
V2 O11 V7 95.3(3) . . ?
V2 O11 Mo5 146.6(4) . . ?
V7 O11 Mo5 104.4(3) . . ?
V8 O12 Ni1 146.9(5) . . ?
V8 O13 Mo5 119.5(4) . . ?
V8 O13 V7 93.8(3) . . ?
Mo5 O13 V7 95.9(3) . . ?
As1 O14 Mo3 123.6(4) . . ?
As1 O14 V3 124.8(3) . . ?
Mo3 O14 V3 95.3(2) . . ?
As1 O14 Mo4 122.5(3) . . ?
Mo3 O14 Mo4 87.8(2) . . ?
V3 O14 Mo4 93.3(2) . . ?
V4 O15 V2 99.3(3) . . ?
V4 O15 Mo2 102.8(3) . . ?
V2 O15 Mo2 143.0(4) . . ?
V6 O16 V8 102.0(3) . . ?
V6 O16 Mo3 101.4(3) . . ?
V8 O16 Mo3 143.9(4) . . ?
V5 O17 V1 99.6(3) . . ?
V5 O17 Mo4 101.8(3) . . ?
V1 O17 Mo4 143.4(4) . . ?
Mo2 O18 Mo6 122.9(4) . . ?
As1 O19 V8 124.7(4) . . ?
As1 O19 Mo5 122.9(3) . . ?
V8 O19 Mo5 94.2(2) . . ?
As1 O19 Mo1 122.7(3) . . ?
V8 O19 Mo1 95.8(2) . . ?
Mo5 O19 Mo1 87.2(2) . . ?
Mo1 O20 Mo6 155.7(4) . . ?
V1 O21 Ni2 151.4(5) . . ?
V4 O22 V1 102.1(3) . . ?
V4 O22 Mo7 102.0(3) . . ?
V1 O22 Mo7 142.7(4) . . ?
V7 O26 V8 103.9(3) . . ?
V7 O26 Mo8 99.2(3) . . ?
V8 O26 Mo8 145.5(4) . . ?
Mo3 O28 Mo8 157.0(4) . . ?
Mo2 O29 Mo5 156.1(4) . . ?
As1 O30 Mo7 124.2(3) . . ?
As1 O30 Mo8 124.0(3) . . ?
Mo7 O30 Mo8 88.3(2) . . ?
As1 O30 V2 122.0(3) . . ?
Mo7 O30 V2 96.2(2) . . ?
Mo8 O30 V2 93.2(2) . . ?
As1 O31 V1 123.4(4) . . ?
As1 O31 Mo2 124.8(3) . . ?
V1 O31 Mo2 94.9(2) . . ?
As1 O31 Mo6 124.3(3) . . ?
V1 O31 Mo6 92.4(2) . . ?
Mo2 O31 Mo6 87.2(2) . . ?
Mo3 O32 Mo4 123.4(4) . . ?
Mo7 O33 Mo4 154.5(4) . . ?
Mo7 O35 Mo8 122.7(4) . . ?
N1 C1 C2 102(2) . . ?
N1 C1 H1A 111.3 . . ?
C2 C1 H1A 111.4 . . ?
N1 C1 H1B 111.3 . . ?
C2 C1 H1B 111.3 . . ?
H1A C1 H1B 109.2 . . ?
N2 C2 C3 110(2) . . ?
N2 C2 C1 140(2) . . ?
C3 C2 C1 110(2) . . ?
N2 C2 H2 92.0 . . ?
C3 C2 H2 92.0 . . ?
C1 C2 H2 92.0 . . ?
C2 C3 H3A 109.5 . . ?
C2 C3 H3B 109.5 . . ?
H3A C3 H3B 109.5 . . ?
C2 C3 H3C 109.5 . . ?
H3A C3 H3C 109.5 . . ?
H3B C3 H3C 109.5 . . ?
N3 C4 C5 119(2) . . ?
N3 C4 H4A 107.5 . . ?
C5 C4 H4A 107.5 . . ?
N3 C4 H4B 107.5 . . ?
C5 C4 H4B 107.5 . . ?
H4A C4 H4B 107.0 . . ?
N4 C5 C6 116.4(17) . . ?
N4 C5 C4 105(2) . . ?
C6 C5 C4 113.7(18) . . ?
N4 C5 H5 107.1 . . ?
C6 C5 H5 107.1 . . ?
C4 C5 H5 107.1 . . ?
C5 C6 H6A 109.5 . . ?
C5 C6 H6B 109.5 . . ?
H6A C6 H6B 109.5 . . ?
C5 C6 H6C 109.5 . . ?
H6A C6 H6C 109.5 . . ?
H6B C6 H6C 109.5 . . ?
N6 C7 C8 109.8(18) . 3_766 ?
N6 C7 H7A 109.7 . . ?
C8 C7 H7A 109.7 3_766 . ?
N6 C7 H7B 109.7 . . ?
C8 C7 H7B 109.7 3_766 . ?
H7A C7 H7B 108.2 . . ?
C9 C8 N5 121(2) . . ?
C9 C8 C7 111(2) . 3_766 ?
N5 C8 C7 104.5(17) . 3_766 ?
C9 C8 H8 106.4 . . ?
N5 C8 H8 106.4 . . ?
C7 C8 H8 106.4 3_766 . ?
C8 C9 H9A 109.5 . . ?
C8 C9 H9B 109.6 . . ?
H9A C9 H9B 109.5 . . ?
C8 C9 H9C 109.3 . . ?
H9A C9 H9C 109.5 . . ?
H9B C9 H9C 109.5 . . ?
C11 C10 N7 104.6(14) . . ?
C11 C10 H10A 110.8 . . ?
N7 C10 H10A 110.8 . . ?
C11 C10 H10B 110.8 . . ?
N7 C10 H10B 110.8 . . ?
H10A C10 H10B 108.9 . . ?
N8 C11 C10 106.4(14) . . ?
N8 C11 C12 123.4(18) . . ?
C10 C11 C12 109.6(17) . . ?
N8 C11 H11 105.4 . . ?
C10 C11 H11 105.4 . . ?
C12 C11 H11 105.4 . . ?
C11 C12 H12A 109.5 . . ?
C11 C12 H12B 109.5 . . ?
H12A C12 H12B 109.5 . . ?
C11 C12 H12C 109.5 . . ?
H12A C12 H12C 109.5 . . ?
H12B C12 H12C 109.5 . . ?
C14 C13 N9 107.6(13) . . ?
C14 C13 H13A 110.2 . . ?
N9 C13 H13A 110.2 . . ?
C14 C13 H13B 110.2 . . ?
N9 C13 H13B 110.2 . . ?
H13A C13 H13B 108.5 . . ?
C15 C14 N10 128.4(17) . . ?
C15 C14 C13 112.6(17) . . ?
N10 C14 C13 108.3(15) . . ?
C15 C14 H14 100.9 . . ?
N10 C14 H14 100.9 . . ?
C13 C14 H14 100.9 . . ?
C14 C15 H15A 109.5 . . ?
C14 C15 H15B 109.5 . . ?
H15A C15 H15B 109.5 . . ?
C14 C15 H15C 109.5 . . ?
H15A C15 H15C 109.5 . . ?
H15B C15 H15C 109.5 . . ?
C17 C16 N11 102.8(16) . . ?
C17 C16 H16A 111.2 . . ?
N11 C16 H16A 111.2 . . ?
C17 C16 H16B 111.2 . . ?
N11 C16 H16B 111.2 . . ?
H16A C16 H16B 109.1 . . ?
N12 C17 C16 113.8(15) . . ?
N12 C17 C18 123(2) . . ?
C16 C17 C18 108(2) . . ?
N12 C17 H17 103.5 . . ?
C16 C17 H17 103.5 . . ?
C18 C17 H17 103.5 . . ?
C17 C18 H18A 109.5 . . ?
C17 C18 H18B 109.5 . . ?
H18A C18 H18B 109.5 . . ?
C17 C18 H18C 109.5 . . ?
H18A C18 H18C 109.5 . . ?
H18B C18 H18C 109.5 . . ?
N13 C19 C20 114.8(13) . . ?
N13 C19 H19A 108.6 . . ?
C20 C19 H19A 108.6 . . ?
N13 C19 H19B 108.6 . . ?
C20 C19 H19B 108.6 . . ?
H19A C19 H19B 107.5 . . ?
N14 C20 C21 130.7(18) . . ?
N14 C20 C19 110.2(14) . . ?
C21 C20 C19 113.2(16) . . ?
N14 C20 H20 97.9 . . ?
C21 C20 H20 97.9 . . ?
C19 C20 H20 97.9 . . ?
C20 C21 H21A 109.5 . . ?
C20 C21 H21B 109.5 . . ?
H21A C21 H21B 109.5 . . ?
C20 C21 H21C 109.5 . . ?
H21A C21 H21C 109.5 . . ?
H21B C21 H21C 109.5 . . ?
C1 N1 Ni2 113.9(15) . . ?
C1 N1 H1C 108.8 . . ?
Ni2 N1 H1C 108.8 . . ?
C1 N1 H1D 108.8 . . ?
Ni2 N1 H1D 108.8 . . ?
H1C N1 H1D 107.7 . . ?
C2 N2 Ni2 95.2(14) . . ?
C2 N2 H2A 112.7 . . ?
Ni2 N2 H2A 112.7 . . ?
C2 N2 H2B 112.7 . . ?
Ni2 N2 H2B 112.7 . . ?
H2A N2 H2B 110.2 . . ?
C4 N3 Ni2 99.8(14) . . ?
C4 N3 H3D 111.8 . . ?
Ni2 N3 H3D 111.8 . . ?
C4 N3 H3E 111.8 . . ?
Ni2 N3 H3E 111.8 . . ?
H3D N3 H3E 109.5 . . ?
C5 N4 Ni2 106.0(12) . . ?
C5 N4 H4C 110.5 . . ?
Ni2 N4 H4C 110.5 . . ?
C5 N4 H4D 110.5 . . ?
Ni2 N4 H4D 110.5 . . ?
H4C N4 H4D 108.7 . . ?
C8 N5 Ni1 113.9(12) . . ?
C8 N5 H5A 108.8 . . ?
Ni1 N5 H5A 108.8 . . ?
C8 N5 H5B 108.8 . . ?
Ni1 N5 H5B 108.8 . . ?
H5A N5 H5B 107.7 . . ?
C7 N6 Ni1 113.0(11) . . ?
C7 N6 H6D 109.0 . . ?
Ni1 N6 H6D 109.0 . . ?
C7 N6 H6E 109.0 . . ?
Ni1 N6 H6E 109.0 . . ?
H6D N6 H6E 107.8 . . ?
C10 N7 Ni3 108.8(9) . . ?
C10 N7 H7C 109.9 . . ?
Ni3 N7 H7C 109.9 . . ?
C10 N7 H7D 109.9 . . ?
Ni3 N7 H7D 109.9 . . ?
H7C N7 H7D 108.3 . . ?
C11 N8 Ni3 113.9(10) . . ?
C11 N8 H8A 108.8 . . ?
Ni3 N8 H8A 108.8 . . ?
C11 N8 H8B 108.8 . . ?
Ni3 N8 H8B 108.8 . . ?
H8A N8 H8B 107.7 . . ?
C13 N9 Ni3 112.0(9) . . ?
C13 N9 H9D 109.2 . . ?
Ni3 N9 H9D 109.2 . . ?
C13 N9 H9E 109.2 . . ?
Ni3 N9 H9E 109.2 . . ?
H9D N9 H9E 107.9 . . ?
C14 N10 Ni3 110.9(11) . . ?
C14 N10 H10C 109.5 . . ?
Ni3 N10 H10C 109.5 . . ?
C14 N10 H10D 109.5 . . ?
Ni3 N10 H10D 109.5 . . ?
H10C N10 H10D 108.0 . . ?
C16 N11 Ni4 110.7(10) . . ?
C16 N11 H11A 109.5 . . ?
Ni4 N11 H11A 109.5 . . ?
C16 N11 H11B 109.5 . . ?
Ni4 N11 H11B 109.5 . . ?
H11A N11 H11B 108.1 . . ?
C17 N12 Ni4 107.8(11) . . ?
C17 N12 H12D 110.1 . . ?
Ni4 N12 H12D 110.1 . . ?
C17 N12 H12E 110.1 . . ?
Ni4 N12 H12E 110.1 . . ?
H12D N12 H12E 108.5 . . ?
C19 N13 Ni4 110.4(9) . . ?
C19 N13 H13C 109.6 . . ?
Ni4 N13 H13C 109.6 . . ?
C19 N13 H13D 109.6 . . ?
Ni4 N13 H13D 109.6 . . ?
H13C N13 H13D 108.1 . . ?
C20 N14 Ni4 113.2(11) . . ?
C20 N14 H14A 108.9 . . ?
Ni4 N14 H14A 108.9 . . ?
C20 N14 H14B 108.9 . . ?
Ni4 N14 H14B 108.9 . . ?
H14A N14 H14B 107.8 . . ?

loop_
_geom_bond_atom_site_label_1
_geom_bond_atom_site_label_2
_geom_bond_distance
_geom_bond_site_symmetry_2
_geom_bond_publ_flag
As1 O19 1.658(6) . ?
As1 O31 1.667(7) . ?
As1 O14 1.667(7) . ?
As1 O30 1.680(7) . ?
Mo1 O40 1.647(7) . ?
Mo1 O20 1.831(7) . ?
Mo1 O9 1.832(7) . ?
Mo1 O6 2.074(7) . ?
Mo1 O1 2.078(7) . ?
Mo1 O19 2.418(7) . ?
Mo1 V6 3.119(2) . ?
Mo2 O24 1.689(8) . ?
Mo2 O29 1.815(7) . ?
Mo2 O18 1.880(7) . ?
Mo2 O4 2.039(7) . ?
Mo2 O15 2.068(7) . ?
Mo2 O31 2.409(7) . ?
Mo2 V4 3.075(2) . ?
Mo3 O23 1.657(7) . ?
Mo3 O28 1.816(7) . ?
Mo3 O32 1.867(7) . ?
Mo3 O5 2.026(7) . ?
Mo3 O16 2.047(7) . ?
Mo3 O14 2.396(7) . ?
Mo3 V6 3.050(2) . ?
Mo4 O37 1.630(8) . ?
Mo4 O33 1.865(8) . ?
Mo4 O32 1.921(7) . ?
Mo4 O17 2.024(7) . ?
Mo4 O8 2.045(7) . ?
Mo4 O14 2.414(7) . ?
Mo4 V5 3.024(2) . ?
Mo5 O27 1.626(7) . ?
Mo5 O29 1.886(7) . ?
Mo5 O9 1.930(7) . ?
Mo5 O11 2.013(7) . ?
Mo5 O13 2.046(8) . ?
Mo5 O19 2.387(7) . ?
Mo5 V7 3.092(3) . ?
Mo6 O34 1.644(7) . ?
Mo6 O20 1.876(7) . ?
Mo6 O18 1.920(7) . ?
Mo6 O7 2.001(7) . ?
Mo6 O3 2.067(7) . ?
Mo6 O31 2.429(7) . ?
Mo6 V5 3.001(2) . ?
Mo7 O42 1.624(8) . ?
Mo7 O33 1.836(8) . ?
Mo7 O35 1.880(7) . ?
Mo7 O10 2.062(7) . ?
Mo7 O22 2.075(7) . ?
Mo7 O30 2.369(7) . ?
Mo7 V4 3.073(2) . ?
Mo8 O41 1.606(8) . ?
Mo8 O35 1.897(7) . ?
Mo8 O28 1.899(7) . ?
Mo8 O26 2.034(7) . ?
Mo8 O2 2.042(7) . ?
Mo8 O30 2.389(7) . ?
Mo8 V7 2.975(3) . ?
Ni1 N5 2.033(13) 3_766 ?
Ni1 N5 2.033(13) . ?
Ni1 N6 2.056(13) 3_766 ?
Ni1 N6 2.056(13) . ?
Ni1 O12 2.132(7) . ?
Ni1 O12 2.132(7) 3_766 ?
Ni2 N4 1.982(16) . ?
Ni2 O21 2.064(8) . ?
Ni2 N3 2.088(18) . ?
Ni2 N2 2.128(17) . ?
Ni2 N1 2.130(18) . ?
Ni2 O5W 2.190(16) . ?
Ni3 N9 1.881(11) . ?
Ni3 N8 1.893(11) . ?
Ni3 N10 1.900(12) . ?
Ni3 N7 1.910(11) . ?
Ni4 N12 1.899(10) . ?
Ni4 N13 1.904(9) . ?
Ni4 N11 1.929(10) . ?
Ni4 N14 1.937(11) . ?
V1 O21 1.633(7) . ?
V1 O17 1.928(7) . ?
V1 O7 1.949(7) . ?
V1 O22 1.962(7) . ?
V1 O4 2.020(7) . ?
V1 O31 2.372(7) . ?
V1 V5 2.901(3) . ?
V1 V4 2.986(3) . ?
V2 O38 1.645(7) . ?
V2 O11 1.888(7) . ?
V2 O2 1.931(7) . ?
V2 O15 2.005(7) . ?
V2 O10 2.011(7) . ?
V2 O30 2.424(7) . ?
V2 V7 2.800(3) . ?
V2 V4 2.949(2) . ?
V3 O25 1.616(7) . ?
V3 O3 1.934(7) . ?
V3 O8 1.937(7) . ?
V3 O1 1.975(7) . ?
V3 O5 1.994(7) . ?
V3 O14 2.400(7) . ?
V3 V5 2.868(3) . ?
V3 V6 2.922(2) . ?
V4 O36 1.612(8) . ?
V4 O15 1.862(7) . ?
V4 O22 1.875(7) . ?
V4 O10 1.945(7) . ?
V4 O4 1.973(7) . ?
V5 O39 1.593(9) . ?
V5 O3 1.843(7) . ?
V5 O17 1.870(7) . ?
V5 O8 1.983(7) . ?
V5 O7 2.005(8) . ?
V6 O43 1.620(8) . ?
V6 O1 1.888(7) . ?
V6 O16 1.892(7) . ?
V6 O5 1.973(7) . ?
V6 O6 2.018(8) . ?
V6 V8 3.001(2) . ?
V7 O44 1.577(10) . ?
V7 O26 1.870(8) . ?
V7 O11 1.900(7) . ?
V7 O2 1.940(7) . ?
V7 O13 2.119(9) . ?
V7 V8 2.994(3) . ?
V8 O12 1.637(7) . ?
V8 O26 1.933(7) . ?
V8 O16 1.971(7) . ?
V8 O13 1.981(8) . ?
V8 O6 2.014(7) . ?
V8 O19 2.361(7) . ?
C1 N1 1.446(17) . ?
C1 C2 1.524(18) . ?
C1 H1A 0.9700 . ?
C1 H1B 0.9700 . ?
C2 N2 1.45(3) . ?
C2 C3 1.555(18) . ?
C2 H2 0.9800 . ?
C3 H3A 0.9600 . ?
C3 H3B 0.9600 . ?
C3 H3C 0.9600 . ?
C4 N3 1.46(3) . ?
C4 C5 1.512(18) . ?
C4 H4A 0.9700 . ?
C4 H4B 0.9700 . ?
C5 N4 1.422(17) . ?
C5 C6 1.471(17) . ?
C5 H5 0.9800 . ?
C6 H6A 0.9600 . ?
C6 H6B 0.9600 . ?
C6 H6C 0.9600 . ?
C7 N6 1.440(15) . ?
C7 C8 1.53(3) 3_766 ?
C7 H7A 0.9700 . ?
C7 H7B 0.9700 . ?
C8 C9 1.40(3) . ?
C8 N5 1.48(2) . ?
C8 C7 1.53(3) 3_766 ?
C8 H8 0.9800 . ?
C9 H9A 0.9600 . ?
C9 H9B 0.9600 . ?
C9 H9C 0.9600 . ?
C10 C11 1.49(2) . ?
C10 N7 1.555(15) . ?
C10 H10A 0.9700 . ?
C10 H10B 0.9700 . ?
C11 N8 1.43(2) . ?
C11 C12 1.48(3) . ?
C11 H11 0.9800 . ?
C12 H12A 0.9600 . ?
C12 H12B 0.9600 . ?
C12 H12C 0.9600 . ?
C13 C14 1.51(2) . ?
C13 N9 1.512(19) . ?
C13 H13A 0.9700 . ?
C13 H13B 0.9700 . ?
C14 C15 1.42(3) . ?
C14 N10 1.45(2) . ?
C14 H14 0.9800 . ?
C15 H15A 0.9600 . ?
C15 H15B 0.9600 . ?
C15 H15C 0.9600 . ?
C16 C17 1.47(3) . ?
C16 N11 1.49(2) . ?
C16 H16A 0.9700 . ?
C16 H16B 0.9700 . ?
C17 N12 1.41(2) . ?
C17 C18 1.59(4) . ?
C17 H17 0.9800 . ?
C18 H18A 0.9600 . ?
C18 H18B 0.9600 . ?
C18 H18C 0.9600 . ?
C19 N13 1.411(19) . ?
C19 C20 1.52(2) . ?
C19 H19A 0.9700 . ?
C19 H19B 0.9700 . ?
C20 N14 1.357(19) . ?
C20 C21 1.42(2) . ?
C20 H20 0.9800 . ?
C21 H21A 0.9600 . ?
C21 H21B 0.9600 . ?
C21 H21C 0.9600 . ?
N1 H1C 0.9000 . ?
N1 H1D 0.9000 . ?
N2 H2A 0.9000 . ?
N2 H2B 0.9000 . ?
N3 H3D 0.9000 . ?
N3 H3E 0.9000 . ?
N4 H4C 0.9000 . ?
N4 H4D 0.9000 . ?
N5 H5A 0.9000 . ?
N5 H5B 0.9000 . ?
N6 H6D 0.9000 . ?
N6 H6E 0.9000 . ?
N7 H7C 0.9000 . ?
N7 H7D 0.9000 . ?
N8 H8A 0.9000 . ?
N8 H8B 0.9000 . ?
N9 H9D 0.9000 . ?
N9 H9E 0.9000 . ?
N10 H10C 0.9000 . ?
N10 H10D 0.9000 . ?
N11 H11A 0.9000 . ?
N11 H11B 0.9000 . ?
N12 H12D 0.9000 . ?
N12 H12E 0.9000 . ?
N13 H13C 0.9000 . ?
N13 H13D 0.9000 . ?
N14 H14A 0.9000 . ?
N14 H14B 0.9000 . ?
